data_7705511
loop_
_publ_author_name
'Guo, Zhifang'
'Blair, Victoria L.'
'Deacon, Glen B.'
'Junk, Peter C.'

_publ_section_title
;
 Widely contrasting outcomes from the use of
 tris(pentafluorophenyl)bismuth or pentafluorophenylsilver as oxidants in
 the reactions of lanthanoid metals with
 <i>N</i>,<i>N</i>'-diarylformamidines.
;
_journal_issue 39
_journal_name_full 'Dalton transactions (Cambridge, England : 2003)'
_journal_page_first 13588
_journal_page_last 13600
_journal_paper_doi 10.1039/d0dt03044a
_journal_volume 49
_journal_year 2020
_chemical_formula_moiety 'C47 H37 F12 N6 O2 Sm, 2(C4 H8 O)'
_chemical_formula_sum 'C55 H53 F12 N6 O4 Sm'
_chemical_formula_weight 1240.38
_space_group_crystal_system orthorhombic
_space_group_IT_number 19
_space_group_name_Hall 'P 2ac 2ab'
_space_group_name_H-M_alt 'P 21 21 21'
_atom_sites_solution_hydrogens mixed
_audit_creation_date 2018-07-28
_audit_creation_method
;
Olex2 1.2
(compiled 2018.05.29 svn.r3508 for OlexSys, GUI svn.r5506)
;
_audit_update_record
;
2020-08-21 deposited with the CCDC.	2020-09-16 downloaded from the CCDC.
;
_cell_angle_alpha 90
_cell_angle_beta 90
_cell_angle_gamma 90
_cell_formula_units_Z 4
_cell_length_a 15.0846(2)
_cell_length_b 17.6395(3)
_cell_length_c 19.6763(3)
_cell_measurement_reflns_used 10615
_cell_measurement_temperature 123(2)
_cell_measurement_theta_max 26
_cell_measurement_theta_min 2
_cell_volume 5235.56(14)
_computing_cell_refinement 'CrysAlisPro 1.171.39.46 (Rigaku OD, 2018)'
_computing_data_collection 'CrysAlisPro 1.171.39.46 (Rigaku OD, 2018)'
_computing_data_reduction 'CrysAlisPro 1.171.39.46 (Rigaku OD, 2018)'
_computing_molecular_graphics 'Olex2 (Dolomanov et al., 2009)'
_computing_publication_material 'Olex2 (Dolomanov et al., 2009)'
_computing_structure_refinement 'ShelXL (Sheldrick, 2015)'
_computing_structure_solution 'SHELXT 2018/2 (Sheldrick, 2018)'
_diffrn_ambient_temperature 123(2)
_diffrn_measured_fraction_theta_full 0.998
_diffrn_measured_fraction_theta_max 0.998
_diffrn_measurement_device_type 'XtaLAB Synergy, Dualflex, HyPix'
_diffrn_measurement_method '\w scans'
_diffrn_radiation_monochromator mirror
_diffrn_radiation_type MoK\a
_diffrn_radiation_wavelength 0.71073
_diffrn_reflns_av_R_equivalents 0.0434
_diffrn_reflns_av_unetI/netI 0.0372
_diffrn_reflns_Laue_measured_fraction_full 0.998
_diffrn_reflns_Laue_measured_fraction_max 0.998
_diffrn_reflns_limit_h_max 18
_diffrn_reflns_limit_h_min -18
_diffrn_reflns_limit_k_max 21
_diffrn_reflns_limit_k_min -22
_diffrn_reflns_limit_l_max 23
_diffrn_reflns_limit_l_min -24
_diffrn_reflns_number 41672
_diffrn_reflns_point_group_measured_fraction_full 0.996
_diffrn_reflns_point_group_measured_fraction_max 0.995
_diffrn_reflns_theta_full 25.242
_diffrn_reflns_theta_max 26.372
_diffrn_reflns_theta_min 2.472
_diffrn_standards_number 0
_exptl_absorpt_coefficient_mu 1.217
_exptl_absorpt_correction_T_max 1.00000
_exptl_absorpt_correction_T_min 0.77962
_exptl_absorpt_correction_type multi-scan
_exptl_absorpt_process_details
;
Empirical correction (ABSPACK) includes:
- Absorption correction using spherical harmonics
- Frame scaling
;
_exptl_crystal_colour colourless
_exptl_crystal_colour_primary colourless
_exptl_crystal_density_diffrn 1.574
_exptl_crystal_description prism
_exptl_crystal_F_000 2508
_exptl_crystal_size_max 0.3
_exptl_crystal_size_mid 0.24
_exptl_crystal_size_min 0.1
_refine_diff_density_max 1.073
_refine_diff_density_min -0.468
_refine_diff_density_rms 0.073
_refine_ls_abs_structure_details
;
 Flack x determined using 4238 quotients [(I+)-(I-)]/[(I+)+(I-)]
 (Parsons, Flack and Wagner, Acta Cryst. B69 (2013) 249-259).
;
_refine_ls_abs_structure_Flack -0.027(4)
_refine_ls_extinction_method none
_refine_ls_goodness_of_fit_ref 1.035
_refine_ls_hydrogen_treatment mixed
_refine_ls_matrix_type full
_refine_ls_number_parameters 715
_refine_ls_number_reflns 10615
_refine_ls_number_restraints 0
_refine_ls_restrained_S_all 1.035
_refine_ls_R_factor_all 0.0341
_refine_ls_R_factor_gt 0.0291
_refine_ls_shift/su_max 0.002
_refine_ls_shift/su_mean 0.000
_refine_ls_structure_factor_coef Fsqd
_refine_ls_weighting_details 'w=1/[\s^2^(Fo^2^)+(0.0328P)^2^+4.8968P] where P=(Fo^2^+2Fc^2^)/3'
_refine_ls_weighting_scheme calc
_refine_ls_wR_factor_gt 0.0678
_refine_ls_wR_factor_ref 0.0704
_reflns_Friedel_coverage 0.809
_reflns_Friedel_fraction_full 0.993
_reflns_Friedel_fraction_max 0.990
_reflns_number_gt 9908
_reflns_number_total 10615
_reflns_threshold_expression 'I > 2\s(I)'
_cod_data_source_file d0dt03044a2.cif
_cod_data_source_block 1_CCDC4
_cod_depositor_comments 'Adding full bibliography for 7705503--7705523.cif.'
_cod_database_code 7705511
_shelx_shelxl_version_number 2018/3
_shelx_space_group_comment
;
The symmetry employed for this shelxl refinement is uniquely defined
by the following loop, which should always be used as a source of
symmetry information in preference to the above space-group names.
They are only intended as comments.
;
_shelx_estimated_absorpt_t_max 0.888
_shelx_estimated_absorpt_t_min 0.712
_olex2_refinement_description
;
1. Fixed Uiso
 At 1.2 times of:
  All C(H) groups, All C(H,H) groups
2.a Secondary CH2 refined with riding coordinates:
 C40(H40A,H40B), C46(H46A,H46B), C47(H47A,H47B), C45(H45A,H45B), C44(H44A,
 H44B), C52(H52A,H52B), C43(H43A,H43B), C42(H42A,H42B), C41(H41A,H41B),
 C48(H48A,H48B), C53(H53A,H53B), C55(H55A,H55B), C49(H49A,H49B), C54(H54A,H54B),
  C51(H51A,H51B), C50(H50A,H50B)
2.b Aromatic/amide H refined with riding coordinates:
 C25(H25), C12(H12), C30(H30), C29(H29), C3(H3), C15(H15), C36(H36), C4(H4),
 C38(H38), C2(H2), C10(H10), C11(H11), C28(H28), C24(H24), C23(H23), C37(H37),
 C16(H16), C17(H17)
;
_olex2_submission_special_instructions 'No special instructions were received'

loop_
_space_group_symop_operation_xyz
'x, y, z'
'-x+1/2, -y, z+1/2'
'x+1/2, -y+1/2, -z'
'-x, y+1/2, -z+1/2'

loop_
_atom_site_label
_atom_site_type_symbol
_atom_site_fract_x
_atom_site_fract_y
_atom_site_fract_z
_atom_site_U_iso_or_equiv
_atom_site_adp_type
_atom_site_occupancy
_atom_site_site_symmetry_order
_atom_site_calc_flag
_atom_site_refinement_flags_posn
_atom_site_refinement_flags_adp
_atom_site_refinement_flags_occupancy
_atom_site_disorder_assembly
_atom_site_disorder_group
Sm1 Sm 0.38610(2) 0.38837(2) 0.59404(2) 0.01536(7) Uani 1 1 d . . . . .
F4 F 0.1620(2) 0.46576(16) 0.68480(15) 0.0279(7) Uani 1 1 d . . . . .
F3 F 0.2417(2) 0.21870(17) 0.75027(16) 0.0278(7) Uani 1 1 d . . . . .
F8 F 0.3754(2) 0.59747(18) 0.52891(15) 0.0335(7) Uani 1 1 d . . . . .
F1 F 0.2905(2) 0.28581(17) 0.42316(14) 0.0276(7) Uani 1 1 d . . . . .
F12 F 0.5051(2) 0.20579(17) 0.49342(16) 0.0298(7) Uani 1 1 d . . . . .
F9 F 0.6070(3) 0.48773(17) 0.67164(15) 0.0360(8) Uani 1 1 d . . . . .
F7 F 0.2447(2) 0.59181(17) 0.74675(15) 0.0316(7) Uani 1 1 d . . . . .
F5 F 0.3988(2) 0.29335(17) 0.77407(16) 0.0337(7) Uani 1 1 d . . . . .
F2 F 0.2885(2) 0.11908(18) 0.60931(14) 0.0344(7) Uani 1 1 d . . . . .
F11 F 0.4853(3) 0.42526(19) 0.35818(16) 0.0356(8) Uani 1 1 d . . . . .
F10 F 0.5373(2) 0.57578(19) 0.45365(17) 0.0369(8) Uani 1 1 d . . . . .
F6 F 0.5314(2) 0.53483(18) 0.78770(19) 0.0385(8) Uani 1 1 d . . . . .
O2 O 0.4848(2) 0.28861(19) 0.63647(18) 0.0222(8) Uani 1 1 d . . . . .
O1 O 0.2838(2) 0.4403(2) 0.50889(17) 0.0232(8) Uani 1 1 d . . . . .
N3 N 0.4185(3) 0.4316(2) 0.7145(2) 0.0213(9) Uani 1 1 d . . . . .
N5 N 0.5188(3) 0.4615(2) 0.5538(2) 0.0198(9) Uani 1 1 d . . . . .
O4 O 0.0925(3) 0.1740(2) 0.9389(2) 0.0348(10) Uani 1 1 d . . . . .
N6 N 0.4817(3) 0.3606(2) 0.4893(2) 0.0192(9) Uani 1 1 d . . . . .
N1 N 0.2957(3) 0.2711(2) 0.5611(2) 0.0190(8) Uani 1 1 d . . . . .
N2 N 0.2536(3) 0.3370(2) 0.6534(2) 0.0181(8) Uani 1 1 d . . . . .
N4 N 0.3514(3) 0.5170(2) 0.6460(2) 0.0200(9) Uani 1 1 d . . . . .
C20 C 0.3862(4) 0.4999(3) 0.7063(2) 0.0215(9) Uani 1 1 d . . . . .
C7 C 0.2450(3) 0.2751(3) 0.6160(2) 0.0179(10) Uani 1 1 d . . . . .
C33 C 0.5320(3) 0.4213(3) 0.4976(2) 0.0198(10) Uani 1 1 d . . . . .
C26 C 0.3258(4) 0.6299(3) 0.5782(3) 0.0275(12) Uani 1 1 d . . . . .
C8 C 0.2075(3) 0.3432(3) 0.7151(2) 0.0182(10) Uani 1 1 d . . . . .
C39 C 0.5023(3) 0.2392(3) 0.4313(3) 0.0221(11) Uani 1 1 d . . . . .
C13 C 0.1658(3) 0.4105(3) 0.7325(2) 0.0214(11) Uani 1 1 d . . . . .
C34 C 0.4935(3) 0.3184(3) 0.4297(2) 0.0202(10) Uani 1 1 d . . . . .
C32 C 0.5674(3) 0.5285(3) 0.5628(3) 0.0221(11) Uani 1 1 d . . . . .
C35 C 0.4939(4) 0.3484(3) 0.3645(3) 0.0265(12) Uani 1 1 d . . . . .
C21 C 0.3135(3) 0.5888(3) 0.6386(3) 0.0225(11) Uani 1 1 d . . . . .
C1 C 0.2891(3) 0.2145(3) 0.4485(3) 0.0213(10) Uani 1 1 d . . . . .
C27 C 0.6086(4) 0.5434(3) 0.6247(3) 0.0265(11) Uani 1 1 d . . . . .
C14 C 0.4539(4) 0.3430(3) 0.8048(3) 0.0279(12) Uani 1 1 d . . . . .
C9 C 0.2040(3) 0.2872(3) 0.7643(2) 0.0206(10) Uani 1 1 d . . . . .
C31 C 0.5774(4) 0.5855(3) 0.5146(3) 0.0250(11) Uani 1 1 d . . . . .
C6 C 0.2896(3) 0.2070(3) 0.5190(2) 0.0194(10) Uani 1 1 d . . . . .
C40 C 0.3043(4) 0.4649(3) 0.4399(3) 0.0261(11) Uani 1 1 d . . . . .
H40A H 0.319855 0.421064 0.410816 0.031 Uiso 1 1 calc R . . . .
H40B H 0.354369 0.501202 0.439839 0.031 Uiso 1 1 calc R . . . .
C19 C 0.4629(4) 0.4144(3) 0.7757(3) 0.0234(11) Uani 1 1 d . . . . .
C25 C 0.2917(4) 0.7014(3) 0.5667(3) 0.0346(14) Uani 1 1 d . . . . .
H25 H 0.302207 0.726477 0.524760 0.042 Uiso 1 1 calc R . . . .
C12 C 0.1246(4) 0.4235(3) 0.7942(3) 0.0263(11) Uani 1 1 d . . . . .
H12 H 0.097350 0.470803 0.803891 0.032 Uiso 1 1 calc R . . . .
C30 C 0.6226(4) 0.6526(3) 0.5268(3) 0.0364(13) Uani 1 1 d . . . . .
H30 H 0.627929 0.689839 0.492228 0.044 Uiso 1 1 calc R . . . .
C5 C 0.2861(3) 0.1317(3) 0.5412(3) 0.0228(11) Uani 1 1 d . . . . .
C29 C 0.6597(4) 0.6644(3) 0.5897(4) 0.0411(14) Uani 1 1 d . . . . .
H29 H 0.689800 0.710541 0.598809 0.049 Uiso 1 1 calc R . . . .
C3 C 0.2830(4) 0.0816(3) 0.4288(3) 0.0282(12) Uani 1 1 d . . . . .
H3 H 0.280811 0.039545 0.398672 0.034 Uiso 1 1 calc R . . . .
C22 C 0.2616(4) 0.6266(3) 0.6870(3) 0.0250(11) Uani 1 1 d . . . . .
C46 C 0.6150(4) 0.2559(3) 0.6941(3) 0.0315(11) Uani 1 1 d . . . . .
H46A H 0.615468 0.288282 0.735227 0.038 Uiso 1 1 calc R . . . .
H46B H 0.675794 0.236904 0.685751 0.038 Uiso 1 1 calc R . . . .
C15 C 0.4982(4) 0.3196(4) 0.8623(3) 0.0358(14) Uani 1 1 d . . . . .
H15 H 0.490700 0.269592 0.879366 0.043 Uiso 1 1 calc R . . . .
C36 C 0.4998(4) 0.3056(4) 0.3059(3) 0.0308(13) Uani 1 1 d . . . . .
H36 H 0.498681 0.329264 0.262511 0.037 Uiso 1 1 calc R . . . .
C4 C 0.2820(4) 0.0703(3) 0.4987(3) 0.0277(12) Uani 1 1 d . . . . .
H4 H 0.278357 0.020491 0.516775 0.033 Uiso 1 1 calc R . . . .
C38 C 0.5091(4) 0.1940(3) 0.3745(3) 0.0296(12) Uani 1 1 d . . . . .
H38 H 0.514735 0.140567 0.378711 0.036 Uiso 1 1 calc R . . . .
C2 C 0.2874(3) 0.1547(3) 0.4036(3) 0.0244(10) Uani 1 1 d . . . . .
H2 H 0.289213 0.163526 0.355987 0.029 Uiso 1 1 calc R . . . .
C10 C 0.1630(4) 0.2961(3) 0.8267(3) 0.0273(11) Uani 1 1 d . . . . .
H10 H 0.161594 0.255568 0.858460 0.033 Uiso 1 1 calc R . . . .
C47 C 0.5806(3) 0.2994(3) 0.6332(3) 0.0270(12) Uani 1 1 d . . . . .
H47A H 0.596146 0.353785 0.636398 0.032 Uiso 1 1 calc R . . . .
H47B H 0.605020 0.278583 0.590360 0.032 Uiso 1 1 calc R . . . .
C11 C 0.1242(4) 0.3651(3) 0.8418(2) 0.0300(12) Uani 1 1 d . . . . .
H11 H 0.097221 0.372634 0.884860 0.036 Uiso 1 1 calc R . . . .
C45 C 0.5496(4) 0.1902(3) 0.7020(3) 0.0329(13) Uani 1 1 d . . . . .
H45A H 0.529817 0.185636 0.749843 0.040 Uiso 1 1 calc R . . . .
H45B H 0.577209 0.141816 0.687952 0.040 Uiso 1 1 calc R . . . .
C28 C 0.6535(4) 0.6098(4) 0.6397(3) 0.0368(13) Uani 1 1 d . . . . .
H28 H 0.679327 0.617532 0.683210 0.044 Uiso 1 1 calc R . . . .
O3 O 0.3211(4) 0.0009(3) 0.2801(3) 0.0627(15) Uani 1 1 d . . . . .
C24 C 0.2423(4) 0.7359(3) 0.6169(3) 0.0383(15) Uani 1 1 d . . . . .
H24 H 0.219050 0.785346 0.609850 0.046 Uiso 1 1 calc R . . . .
C44 C 0.4711(4) 0.2100(3) 0.6555(3) 0.0276(12) Uani 1 1 d . . . . .
H44A H 0.470674 0.177033 0.614753 0.033 Uiso 1 1 calc R . . . .
H44B H 0.414156 0.203841 0.679878 0.033 Uiso 1 1 calc R . . . .
C52 C 0.1044(5) 0.1032(3) 0.9077(5) 0.060(2) Uani 1 1 d . . . . .
H52A H 0.155106 0.076057 0.928527 0.072 Uiso 1 1 calc R . . . .
H52B H 0.116360 0.109619 0.858594 0.072 Uiso 1 1 calc R . . . .
C43 C 0.1876(4) 0.4393(4) 0.5179(3) 0.0387(15) Uani 1 1 d . . . . .
H43A H 0.169190 0.478560 0.550955 0.046 Uiso 1 1 calc R . . . .
H43B H 0.167822 0.389188 0.534669 0.046 Uiso 1 1 calc R . . . .
C18 C 0.5185(4) 0.4639(3) 0.8116(3) 0.0319(13) Uani 1 1 d . . . . .
C23 C 0.2265(4) 0.6984(3) 0.6774(3) 0.0361(14) Uani 1 1 d . . . . .
H23 H 0.192018 0.721649 0.712039 0.043 Uiso 1 1 calc R . . . .
C42 C 0.1487(4) 0.4554(4) 0.4490(3) 0.0444(16) Uani 1 1 d . . . . .
H42A H 0.092452 0.483998 0.452800 0.053 Uiso 1 1 calc R . . . .
H42B H 0.137785 0.407888 0.423481 0.053 Uiso 1 1 calc R . . . .
C37 C 0.5074(4) 0.2280(4) 0.3115(3) 0.0314(13) Uani 1 1 d . . . . .
H37 H 0.511539 0.197707 0.271699 0.038 Uiso 1 1 calc R . . . .
C16 C 0.5541(4) 0.3709(4) 0.8948(3) 0.0412(16) Uani 1 1 d . . . . .
H16 H 0.585631 0.355752 0.934378 0.049 Uiso 1 1 calc R . . . .
C41 C 0.2200(4) 0.5025(4) 0.4153(3) 0.0435(16) Uani 1 1 d . . . . .
H41A H 0.216917 0.556096 0.430193 0.052 Uiso 1 1 calc R . . . .
H41B H 0.215143 0.500355 0.365179 0.052 Uiso 1 1 calc R . . . .
C17 C 0.5641(4) 0.4436(4) 0.8699(3) 0.0371(14) Uani 1 1 d . . . . .
H17 H 0.601421 0.479027 0.892355 0.044 Uiso 1 1 calc R . . . .
C48 C 0.3987(5) 0.0440(4) 0.2641(4) 0.0487(17) Uani 1 1 d . . . . .
H48A H 0.448384 0.010042 0.251647 0.058 Uiso 1 1 calc R . . . .
H48B H 0.416916 0.075331 0.303427 0.058 Uiso 1 1 calc R . . . .
C53 C 0.0196(5) 0.0592(5) 0.9184(5) 0.067(2) Uani 1 1 d . . . . .
H53A H 0.002394 0.031803 0.876523 0.080 Uiso 1 1 calc R . . . .
H53B H 0.026184 0.022197 0.955892 0.080 Uiso 1 1 calc R . . . .
C55 C 0.0018(5) 0.1912(5) 0.9317(5) 0.065(2) Uani 1 1 d . . . . .
H55A H -0.009289 0.216053 0.887422 0.078 Uiso 1 1 calc R . . . .
H55B H -0.017677 0.225850 0.968411 0.078 Uiso 1 1 calc R . . . .
C49 C 0.3744(5) 0.0916(4) 0.2071(4) 0.056(2) Uani 1 1 d . . . . .
H49A H 0.426357 0.102214 0.177874 0.068 Uiso 1 1 calc R . . . .
H49B H 0.348921 0.140274 0.222880 0.068 Uiso 1 1 calc R . . . .
C54 C -0.0470(5) 0.1182(6) 0.9359(6) 0.087(3) Uani 1 1 d . . . . .
H54A H -0.070544 0.110011 0.982260 0.105 Uiso 1 1 calc R . . . .
H54B H -0.096937 0.117338 0.903238 0.105 Uiso 1 1 calc R . . . .
C51 C 0.2799(7) -0.0131(6) 0.2183(4) 0.088(4) Uani 1 1 d . . . . .
H51A H 0.214756 -0.012804 0.224562 0.105 Uiso 1 1 calc R . . . .
H51B H 0.297368 -0.063838 0.201467 0.105 Uiso 1 1 calc R . . . .
C50 C 0.3047(6) 0.0440(5) 0.1690(4) 0.072(3) Uani 1 1 d . . . . .
H50A H 0.253020 0.075401 0.155826 0.086 Uiso 1 1 calc R . . . .
H50B H 0.330346 0.020622 0.127686 0.086 Uiso 1 1 calc R . . . .
H20 H 0.382(3) 0.540(3) 0.747(2) 0.012(11) Uiso 1 1 d . . . . .
H7 H 0.201(4) 0.237(3) 0.626(3) 0.026(15) Uiso 1 1 d . . . . .
H33 H 0.584(4) 0.432(3) 0.465(3) 0.025(15) Uiso 1 1 d . . . . .

loop_
_atom_site_aniso_label
_atom_site_aniso_U_11
_atom_site_aniso_U_22
_atom_site_aniso_U_33
_atom_site_aniso_U_23
_atom_site_aniso_U_13
_atom_site_aniso_U_12
Sm1 0.01657(10) 0.01437(10) 0.01514(10) 0.00004(9) -0.00056(10) 0.00011(10)
F4 0.0360(18) 0.0200(15) 0.0278(16) 0.0006(12) 0.0023(14) 0.0034(14)
F3 0.0333(18) 0.0225(15) 0.0277(16) 0.0056(13) 0.0027(14) 0.0057(13)
F8 0.0339(18) 0.0364(18) 0.0302(15) 0.0046(13) 0.0040(14) 0.0026(15)
F1 0.0379(18) 0.0228(15) 0.0221(16) 0.0015(12) -0.0009(13) 0.0011(13)
F12 0.040(2) 0.0202(16) 0.0293(17) 0.0001(13) 0.0003(15) 0.0023(14)
F9 0.049(2) 0.0324(17) 0.0271(15) 0.0038(13) -0.0110(17) -0.0103(17)
F7 0.0361(18) 0.0327(18) 0.0261(15) -0.0049(13) -0.0001(14) 0.0080(14)
F5 0.0335(19) 0.0358(17) 0.0320(16) 0.0089(13) -0.0033(15) -0.0053(15)
F2 0.055(2) 0.0233(16) 0.0249(15) 0.0041(13) -0.0010(13) -0.0020(16)
F11 0.052(2) 0.0303(18) 0.0247(16) 0.0069(14) 0.0035(15) 0.0095(16)
F10 0.044(2) 0.0356(18) 0.0312(17) 0.0114(14) -0.0029(15) -0.0022(16)
F6 0.040(2) 0.0272(17) 0.048(2) -0.0118(15) -0.0176(17) 0.0034(15)
O2 0.0164(18) 0.0188(17) 0.0314(19) 0.0068(15) -0.0007(15) 0.0023(14)
O1 0.0209(19) 0.0296(19) 0.0191(17) 0.0056(15) -0.0043(14) 0.0016(15)
N3 0.024(2) 0.022(2) 0.018(2) 0.0003(17) -0.0036(17) 0.0014(17)
N5 0.020(2) 0.018(2) 0.020(2) 0.0030(16) 0.0003(17) -0.0024(17)
O4 0.045(3) 0.029(2) 0.030(2) 0.0029(16) 0.0072(18) 0.0008(18)
N6 0.019(2) 0.019(2) 0.020(2) -0.0036(16) 0.0017(17) 0.0031(16)
N1 0.019(2) 0.018(2) 0.020(2) -0.0033(16) 0.0012(17) -0.0022(16)
N2 0.017(2) 0.018(2) 0.019(2) -0.0003(16) 0.0021(16) 0.0006(17)
N4 0.024(2) 0.0132(19) 0.023(2) -0.0016(16) -0.0020(17) -0.0011(16)
C20 0.018(2) 0.024(2) 0.023(2) -0.0051(18) 0.001(2) 0.001(2)
C7 0.019(2) 0.016(2) 0.018(2) 0.0023(18) -0.0025(19) 0.000(2)
C33 0.020(3) 0.021(2) 0.018(2) 0.0029(19) 0.001(2) 0.003(2)
C26 0.029(3) 0.022(3) 0.031(3) -0.001(2) -0.008(2) -0.001(2)
C8 0.018(2) 0.022(2) 0.015(2) -0.0007(19) -0.0049(19) -0.0030(19)
C39 0.020(3) 0.024(3) 0.022(2) -0.001(2) -0.001(2) 0.001(2)
C13 0.019(2) 0.024(3) 0.021(2) -0.0014(19) -0.001(2) -0.004(2)
C34 0.015(2) 0.026(3) 0.020(2) -0.0031(19) -0.0010(19) 0.001(2)
C32 0.022(3) 0.016(2) 0.029(3) 0.001(2) 0.003(2) -0.001(2)
C35 0.029(3) 0.025(3) 0.026(3) -0.001(2) 0.001(2) 0.003(2)
C21 0.022(3) 0.017(2) 0.028(3) -0.0045(19) -0.008(2) -0.0012(19)
C1 0.018(3) 0.020(3) 0.026(3) 0.000(2) -0.002(2) 0.000(2)
C27 0.028(3) 0.020(2) 0.032(3) -0.0001(19) -0.003(3) -0.003(2)
C14 0.025(3) 0.036(3) 0.023(3) 0.003(2) 0.001(2) 0.004(2)
C9 0.020(2) 0.018(2) 0.024(2) -0.003(2) -0.001(2) 0.001(2)
C31 0.022(3) 0.022(3) 0.031(3) 0.004(2) 0.002(2) 0.001(2)
C6 0.017(2) 0.021(3) 0.020(2) -0.0028(19) 0.0011(19) -0.0008(19)
C40 0.032(3) 0.026(3) 0.021(2) 0.004(2) 0.001(2) 0.000(2)
C19 0.024(3) 0.027(3) 0.019(2) -0.002(2) -0.003(2) 0.005(2)
C25 0.038(3) 0.026(3) 0.041(3) 0.003(2) -0.013(3) 0.001(3)
C12 0.024(3) 0.030(3) 0.026(2) -0.011(2) 0.001(2) 0.002(2)
C30 0.028(3) 0.024(3) 0.057(4) 0.011(2) 0.003(3) -0.004(3)
C5 0.025(3) 0.021(3) 0.023(2) -0.0005(19) 0.002(2) -0.0007(19)
C29 0.029(3) 0.022(3) 0.073(4) -0.001(3) -0.001(4) -0.009(2)
C3 0.022(3) 0.031(3) 0.032(3) -0.009(2) -0.001(2) -0.001(2)
C22 0.026(3) 0.022(3) 0.027(3) -0.005(2) -0.007(2) 0.001(2)
C46 0.026(3) 0.036(3) 0.033(3) 0.010(2) -0.006(3) 0.004(3)
C15 0.034(3) 0.044(4) 0.029(3) 0.011(3) 0.001(3) 0.008(3)
C36 0.027(3) 0.047(4) 0.018(2) 0.000(2) 0.002(2) 0.007(3)
C4 0.030(3) 0.016(3) 0.036(3) -0.005(2) -0.002(2) -0.004(2)
C38 0.024(3) 0.026(3) 0.039(3) -0.011(2) 0.003(2) -0.001(2)
C2 0.019(2) 0.031(3) 0.023(2) -0.006(2) -0.004(2) 0.006(2)
C10 0.025(3) 0.038(3) 0.019(2) 0.005(2) 0.000(2) -0.006(2)
C47 0.017(2) 0.025(3) 0.039(3) 0.007(2) -0.006(2) -0.002(2)
C11 0.029(3) 0.043(3) 0.019(2) -0.009(2) 0.006(2) -0.005(2)
C45 0.030(3) 0.029(3) 0.039(3) 0.014(2) 0.000(3) 0.006(2)
C28 0.035(3) 0.026(3) 0.049(3) -0.010(3) -0.011(3) -0.006(3)
O3 0.070(4) 0.073(4) 0.046(3) 0.006(3) -0.005(3) -0.027(3)
C24 0.049(4) 0.020(3) 0.045(4) -0.005(2) -0.017(3) 0.007(3)
C44 0.030(3) 0.018(3) 0.035(3) 0.005(2) 0.000(2) 0.001(2)
C52 0.050(4) 0.033(3) 0.097(6) -0.015(4) 0.027(5) 0.001(3)
C43 0.022(3) 0.063(4) 0.031(3) 0.012(3) 0.001(2) 0.012(3)
C18 0.033(3) 0.035(3) 0.028(3) -0.011(2) -0.006(2) 0.010(3)
C23 0.036(3) 0.028(3) 0.044(3) -0.014(3) -0.012(3) 0.010(3)
C42 0.030(3) 0.068(5) 0.035(3) 0.007(3) -0.006(3) 0.005(3)
C37 0.023(3) 0.044(3) 0.027(3) -0.016(3) 0.002(2) 0.001(2)
C16 0.035(3) 0.066(4) 0.023(3) 0.000(3) -0.007(2) 0.024(3)
C41 0.033(3) 0.064(4) 0.033(3) 0.019(3) -0.003(3) 0.007(3)
C17 0.031(3) 0.049(4) 0.031(3) -0.015(3) -0.009(3) 0.012(3)
C48 0.041(4) 0.054(4) 0.051(4) -0.009(3) -0.004(3) -0.008(3)
C53 0.062(5) 0.052(4) 0.086(7) -0.018(4) 0.024(5) -0.022(4)
C55 0.052(5) 0.055(5) 0.088(6) 0.026(4) 0.028(4) 0.028(4)
C49 0.056(5) 0.057(5) 0.056(4) 0.000(3) -0.013(4) -0.015(4)
C54 0.040(4) 0.085(6) 0.136(9) 0.055(7) -0.010(5) 0.003(5)
C51 0.108(8) 0.122(8) 0.033(4) -0.004(5) -0.004(5) -0.074(7)
C50 0.072(6) 0.080(6) 0.063(5) 0.014(5) -0.021(5) -0.033(5)

loop_
_atom_type_symbol
_atom_type_description
_atom_type_scat_dispersion_real
_atom_type_scat_dispersion_imag
_atom_type_scat_source
C C 0.0033 0.0016 'International Tables Vol C Tables 4.2.6.8 and 6.1.1.4'
H H 0.0000 0.0000 'International Tables Vol C Tables 4.2.6.8 and 6.1.1.4'
F F 0.0171 0.0103 'International Tables Vol C Tables 4.2.6.8 and 6.1.1.4'
N N 0.0061 0.0033 'International Tables Vol C Tables 4.2.6.8 and 6.1.1.4'
O O 0.0106 0.0060 'International Tables Vol C Tables 4.2.6.8 and 6.1.1.4'
Sm Sm -0.1638 3.4418 'International Tables Vol C Tables 4.2.6.8 and 6.1.1.4'

loop_
_geom_angle_atom_site_label_1
_geom_angle_atom_site_label_2
_geom_angle_atom_site_label_3
_geom_angle
_geom_angle_site_symmetry_1
_geom_angle_site_symmetry_3
_geom_angle_publ_flag
O2 Sm1 O1 151.86(12) . . ?
O2 Sm1 N3 77.31(13) . . ?
O2 Sm1 N5 89.55(12) . . ?
O2 Sm1 N6 78.18(12) . . ?
O2 Sm1 N1 80.21(13) . . ?
O2 Sm1 N2 93.83(12) . . ?
O2 Sm1 N4 128.94(13) . . ?
O2 Sm1 C20 102.88(13) . . ?
O2 Sm1 C7 84.40(12) . . ?
O2 Sm1 C33 84.71(12) . . ?
O1 Sm1 N3 130.30(13) . . ?
O1 Sm1 N5 95.40(13) . . ?
O1 Sm1 N6 82.87(12) . . ?
O1 Sm1 N1 78.08(13) . . ?
O1 Sm1 N2 87.18(12) . . ?
O1 Sm1 N4 79.18(13) . . ?
O1 Sm1 C20 105.18(13) . . ?
O1 Sm1 C7 84.19(13) . . ?
O1 Sm1 C33 87.52(13) . . ?
N3 Sm1 N6 134.46(14) . . ?
N3 Sm1 N1 125.57(13) . . ?
N3 Sm1 N4 52.86(13) . . ?
N3 Sm1 C20 26.19(13) . . ?
N3 Sm1 C7 101.87(13) . . ?
N3 Sm1 C33 113.34(14) . . ?
N5 Sm1 N3 89.25(14) . . ?
N5 Sm1 N6 52.81(13) . . ?
N5 Sm1 N1 139.45(13) . . ?
N5 Sm1 N4 80.37(14) . . ?
N5 Sm1 C20 83.88(14) . . ?
N5 Sm1 C7 165.80(13) . . ?
N5 Sm1 C33 26.46(14) . . ?
N6 Sm1 C20 136.67(14) . . ?
N6 Sm1 C7 113.21(13) . . ?
N6 Sm1 C33 26.43(13) . . ?
N1 Sm1 N6 86.65(13) . . ?
N1 Sm1 C20 136.60(14) . . ?
N1 Sm1 C7 26.64(13) . . ?
N1 Sm1 C33 113.05(13) . . ?
N2 Sm1 N3 79.97(13) . . ?
N2 Sm1 N5 167.69(13) . . ?
N2 Sm1 N6 139.50(13) . . ?
N2 Sm1 N1 52.86(13) . . ?
N2 Sm1 N4 88.32(13) . . ?
N2 Sm1 C20 83.82(14) . . ?
N2 Sm1 C7 26.42(13) . . ?
N2 Sm1 C33 165.77(13) . . ?
N4 Sm1 N6 127.57(13) . . ?
N4 Sm1 N1 135.45(14) . . ?
N4 Sm1 C20 26.67(13) . . ?
N4 Sm1 C7 113.36(14) . . ?
N4 Sm1 C33 103.63(14) . . ?
C20 Sm1 C33 110.33(14) . . ?
C7 Sm1 C20 109.97(14) . . ?
C7 Sm1 C33 139.65(14) . . ?
C47 O2 Sm1 119.5(3) . . ?
C44 O2 Sm1 133.4(3) . . ?
C44 O2 C47 106.1(4) . . ?
C40 O1 Sm1 127.8(3) . . ?
C40 O1 C43 109.1(4) . . ?
C43 O1 Sm1 122.5(3) . . ?
C20 N3 Sm1 95.2(3) . . ?
C20 N3 C19 118.6(4) . . ?
C19 N3 Sm1 145.5(3) . . ?
C33 N5 Sm1 96.2(3) . . ?
C33 N5 C32 118.5(4) . . ?
C32 N5 Sm1 144.1(3) . . ?
C52 O4 C55 105.8(6) . . ?
C33 N6 Sm1 93.9(3) . . ?
C33 N6 C34 117.5(4) . . ?
C34 N6 Sm1 147.9(3) . . ?
C7 N1 Sm1 93.3(3) . . ?
C7 N1 C6 119.0(4) . . ?
C6 N1 Sm1 146.6(3) . . ?
C7 N2 Sm1 96.8(3) . . ?
C7 N2 C8 119.8(4) . . ?
C8 N2 Sm1 140.9(3) . . ?
C20 N4 Sm1 94.3(3) . . ?
C20 N4 C21 117.4(4) . . ?
C21 N4 Sm1 148.3(3) . . ?
N3 C20 Sm1 58.7(2) . . ?
N3 C20 N4 117.7(4) . . ?
N4 C20 Sm1 59.0(2) . . ?
N1 C7 Sm1 60.0(3) . . ?
N2 C7 Sm1 56.8(2) . . ?
N2 C7 N1 116.1(4) . . ?
N5 C33 Sm1 57.4(3) . . ?
N6 C33 Sm1 59.6(3) . . ?
N6 C33 N5 116.7(5) . . ?
F8 C26 C21 117.5(4) . . ?
F8 C26 C25 118.3(5) . . ?
C25 C26 C21 124.2(5) . . ?
C13 C8 N2 120.3(4) . . ?
C9 C8 N2 124.6(5) . . ?
C9 C8 C13 114.9(4) . . ?
F12 C39 C34 117.0(4) . . ?
F12 C39 C38 118.5(5) . . ?
C38 C39 C34 124.5(5) . . ?
F4 C13 C8 117.7(4) . . ?
F4 C13 C12 118.1(5) . . ?
C12 C13 C8 124.2(5) . . ?
N6 C34 C39 121.6(5) . . ?
C35 C34 N6 124.9(5) . . ?
C35 C34 C39 113.5(5) . . ?
C27 C32 N5 120.3(5) . . ?
C27 C32 C31 114.3(5) . . ?
C31 C32 N5 125.3(5) . . ?
F11 C35 C34 117.5(5) . . ?
F11 C35 C36 118.1(5) . . ?
C36 C35 C34 124.4(5) . . ?
N4 C21 C26 120.2(5) . . ?
N4 C21 C22 126.0(5) . . ?
C22 C21 C26 113.8(4) . . ?
F1 C1 C6 117.1(4) . . ?
F1 C1 C2 118.4(5) . . ?
C2 C1 C6 124.5(5) . . ?
F9 C27 C32 116.9(4) . . ?
F9 C27 C28 118.6(5) . . ?
C28 C27 C32 124.4(5) . . ?
F5 C14 C19 117.6(4) . . ?
F5 C14 C15 118.1(5) . . ?
C15 C14 C19 124.3(6) . . ?
F3 C9 C8 118.4(4) . . ?
F3 C9 C10 117.8(4) . . ?
C10 C9 C8 123.9(5) . . ?
F10 C31 C32 117.7(5) . . ?
F10 C31 C30 118.9(5) . . ?
C30 C31 C32 123.4(5) . . ?
C1 C6 N1 120.7(4) . . ?
C1 C6 C5 113.6(4) . . ?
C5 C6 N1 125.7(4) . . ?
O1 C40 C41 104.4(4) . . ?
C14 C19 N3 120.0(5) . . ?
C14 C19 C18 114.4(5) . . ?
C18 C19 N3 125.5(5) . . ?
C24 C25 C26 119.2(6) . . ?
C13 C12 C11 118.0(5) . . ?
C29 C30 C31 119.1(5) . . ?
F2 C5 C6 117.5(4) . . ?
F2 C5 C4 118.3(5) . . ?
C4 C5 C6 124.2(5) . . ?
C30 C29 C28 120.6(5) . . ?
C2 C3 C4 119.3(5) . . ?
F7 C22 C21 118.8(4) . . ?
F7 C22 C23 117.5(5) . . ?
C23 C22 C21 123.7(5) . . ?
C47 C46 C45 104.0(5) . . ?
C14 C15 C16 118.4(6) . . ?
C37 C36 C35 118.7(5) . . ?
C5 C4 C3 119.4(5) . . ?
C39 C38 C37 118.5(5) . . ?
C1 C2 C3 119.0(5) . . ?
C9 C10 C11 118.7(5) . . ?
O2 C47 C46 103.8(4) . . ?
C10 C11 C12 120.3(5) . . ?
C46 C45 C44 105.3(4) . . ?
C29 C28 C27 118.0(5) . . ?
C51 O3 C48 105.6(6) . . ?
C25 C24 C23 119.9(5) . . ?
O2 C44 C45 105.1(4) . . ?
O4 C52 C53 106.7(5) . . ?
O1 C43 C42 106.0(5) . . ?
F6 C18 C19 119.1(5) . . ?
F6 C18 C17 117.2(5) . . ?
C17 C18 C19 123.7(6) . . ?
C24 C23 C22 119.3(6) . . ?
C43 C42 C41 102.7(5) . . ?
C38 C37 C36 120.4(5) . . ?
C17 C16 C15 120.4(5) . . ?
C42 C41 C40 102.5(5) . . ?
C16 C17 C18 118.7(6) . . ?
O3 C48 C49 105.7(6) . . ?
C54 C53 C52 104.2(6) . . ?
O4 C55 C54 106.8(6) . . ?
C48 C49 C50 103.5(6) . . ?
C53 C54 C55 105.0(6) . . ?
O3 C51 C50 110.3(7) . . ?
C51 C50 C49 103.2(7) . . ?

loop_
_geom_bond_atom_site_label_1
_geom_bond_atom_site_label_2
_geom_bond_distance
_geom_bond_site_symmetry_2
_geom_bond_publ_flag
Sm1 O2 2.452(3) . ?
Sm1 O1 2.455(3) . ?
Sm1 N3 2.537(4) . ?
Sm1 N5 2.510(4) . ?
Sm1 N6 2.563(4) . ?
Sm1 N1 2.561(4) . ?
Sm1 N2 2.486(4) . ?
Sm1 N4 2.543(4) . ?
Sm1 C20 2.958(5) . ?
Sm1 C7 2.952(5) . ?
Sm1 C33 2.963(5) . ?
F4 C13 1.354(6) . ?
F3 C9 1.364(6) . ?
F8 C26 1.353(6) . ?
F1 C1 1.354(6) . ?
F12 C39 1.358(6) . ?
F9 C27 1.349(6) . ?
F7 C22 1.350(6) . ?
F5 C14 1.351(6) . ?
F2 C5 1.359(6) . ?
F11 C35 1.368(6) . ?
F10 C31 1.354(6) . ?
F6 C18 1.351(7) . ?
O2 C47 1.458(6) . ?
O2 C44 1.451(6) . ?
O1 C40 1.458(6) . ?
O1 C43 1.461(7) . ?
N3 C20 1.311(6) . ?
N3 C19 1.410(6) . ?
N5 C33 1.328(6) . ?
N5 C32 1.403(6) . ?
O4 C52 1.403(7) . ?
O4 C55 1.409(8) . ?
N6 C33 1.322(6) . ?
N6 C34 1.400(6) . ?
N1 C7 1.326(6) . ?
N1 C6 1.405(6) . ?
N2 C7 1.323(6) . ?
N2 C8 1.403(6) . ?
N4 C20 1.332(6) . ?
N4 C21 1.397(6) . ?
C26 C21 1.403(7) . ?
C26 C25 1.380(8) . ?
C8 C13 1.387(7) . ?
C8 C9 1.384(7) . ?
C39 C34 1.403(7) . ?
C39 C38 1.375(7) . ?
C13 C12 1.384(7) . ?
C34 C35 1.388(7) . ?
C32 C27 1.391(7) . ?
C32 C31 1.391(7) . ?
C35 C36 1.380(8) . ?
C21 C22 1.402(7) . ?
C1 C6 1.394(7) . ?
C1 C2 1.376(7) . ?
C27 C28 1.384(8) . ?
C14 C19 1.390(8) . ?
C14 C15 1.377(8) . ?
C9 C10 1.383(7) . ?
C31 C30 1.386(8) . ?
C6 C5 1.399(7) . ?
C40 C41 1.515(8) . ?
C19 C18 1.403(8) . ?
C25 C24 1.379(9) . ?
C12 C11 1.391(8) . ?
C30 C29 1.372(10) . ?
C5 C4 1.369(7) . ?
C29 C28 1.380(9) . ?
C3 C4 1.389(8) . ?
C3 C2 1.384(8) . ?
C22 C23 1.387(8) . ?
C46 C47 1.515(7) . ?
C46 C45 1.530(8) . ?
C15 C16 1.393(9) . ?
C36 C37 1.379(9) . ?
C38 C37 1.377(8) . ?
C10 C11 1.383(8) . ?
C45 C44 1.537(8) . ?
O3 C48 1.432(8) . ?
O3 C51 1.386(9) . ?
C24 C23 1.383(9) . ?
C52 C53 1.511(10) . ?
C43 C42 1.505(8) . ?
C18 C17 1.384(8) . ?
C42 C41 1.512(9) . ?
C16 C17 1.382(9) . ?
C48 C49 1.447(10) . ?
C53 C54 1.486(12) . ?
C55 C54 1.486(12) . ?
C49 C50 1.541(10) . ?
C51 C50 1.449(11) . ?
